data_7004168
loop_
_publ_author_name
'Acha, Francisco'
'Ciganda, Roberto'
'Garralda, Mar\'ia A.'
'Hern\'andez, Ricardo'
'Ibarlucea, Lourdes'
'Pinilla, Elena'
'Torres, M. Rosario'

_publ_section_title
;
 Reactivity of hydridoirida-\b-diketones with bases: the selective
 formation of new di-\m-acyl-\m-hydridodiiridium(iii) or
 dihydridoirida-\b-diketone complexes and heterometallic Ir(iii)--Rh(i)
 derivatives
;
_journal_issue 34
_journal_name_full 'Dalton Transactions'
_journal_page_first 4602
_journal_paper_doi 10.1039/b803488e
_journal_year 2008
_chemical_formula_moiety 'C76 H57 Ir2 O4 P4, Cl O4, C H Cl3'
_chemical_formula_sum 'C77 H58 Cl4 Ir2 O8 P4'
_chemical_formula_weight 1761.31
_chemical_name_systematic
;
?
;
_space_group_IT_number 2
_symmetry_cell_setting triclinic
_symmetry_space_group_name_Hall '-P 1'
_symmetry_space_group_name_H-M 'P -1'
_atom_sites_solution_hydrogens geom
_atom_sites_solution_primary direct
_atom_sites_solution_secondary difmap
_audit_creation_method SHELXL-97
_cell_angle_alpha 92.2000(10)
_cell_angle_beta 103.9520(10)
_cell_angle_gamma 96.6120(10)
_cell_formula_units_Z 2
_cell_length_a 12.3375(8)
_cell_length_b 15.6694(10)
_cell_length_c 18.6401(12)
_cell_measurement_temperature 296(2)
_cell_volume 3465.8(4)
_computing_cell_refinement 'Bruker SMART'
_computing_data_collection 'Bruker SMART'
_computing_data_reduction 'Bruker SHELXTL'
_computing_molecular_graphics 'Bruker SHELXTL'
_computing_publication_material 'Bruker SHELXTL'
_computing_structure_refinement 'SHELXL-97 (Sheldrick, 1997)'
_computing_structure_solution 'SHELXS-97 (Sheldrick, 1990)'
_diffrn_ambient_temperature 296(2)
_diffrn_measured_fraction_theta_full 0.972
_diffrn_measured_fraction_theta_max 0.972
_diffrn_measurement_device_type 'CCD area detector'
_diffrn_measurement_method 'phi and omega scans'
_diffrn_radiation_monochromator graphite
_diffrn_radiation_source 'fine-focus sealed tube'
_diffrn_radiation_type MoK\a
_diffrn_radiation_wavelength 0.71073
_diffrn_reflns_av_R_equivalents 0.0943
_diffrn_reflns_av_sigmaI/netI 0.0958
_diffrn_reflns_limit_h_max 14
_diffrn_reflns_limit_h_min -14
_diffrn_reflns_limit_k_max 18
_diffrn_reflns_limit_k_min -16
_diffrn_reflns_limit_l_max 22
_diffrn_reflns_limit_l_min -16
_diffrn_reflns_number 26717
_diffrn_reflns_theta_full 25.00
_diffrn_reflns_theta_max 25.00
_diffrn_reflns_theta_min 1.31
_exptl_absorpt_coefficient_mu 4.140
_exptl_absorpt_correction_type none
_exptl_crystal_colour yellow
_exptl_crystal_density_diffrn 1.688
_exptl_crystal_density_method 'not measured'
_exptl_crystal_description prismatic
_exptl_crystal_F_000 1732
_exptl_crystal_size_max 0.40
_exptl_crystal_size_mid 0.17
_exptl_crystal_size_min 0.04
_refine_diff_density_max 1.978
_refine_diff_density_min -1.949
_refine_diff_density_rms 0.171
_refine_ls_extinction_method none
_refine_ls_goodness_of_fit_ref 0.980
_refine_ls_hydrogen_treatment constr
_refine_ls_matrix_type full
_refine_ls_number_parameters 836
_refine_ls_number_reflns 11888
_refine_ls_number_restraints 0
_refine_ls_restrained_S_all 0.980
_refine_ls_R_factor_all 0.0715
_refine_ls_R_factor_gt 0.0457
_refine_ls_shift/su_max 0.041
_refine_ls_shift/su_mean 0.001
_refine_ls_structure_factor_coef Fsqd
_refine_ls_weighting_details 'calc w=1/[\s^2^(Fo^2^)+(0.0541P)^2^+0.0000P] where P=(Fo^2^+2Fc^2^)/3'
_refine_ls_weighting_scheme calc
_refine_ls_wR_factor_gt 0.1051
_refine_ls_wR_factor_ref 0.1181
_reflns_number_gt 8363
_reflns_number_total 11888
_reflns_threshold_expression >2sigma(I)
_cod_data_source_file b803488e.txt
_cod_data_source_block '[8]ClO4'
_cod_depositor_comments
;
The following automatic conversions were performed:
'_symmetry_cell_setting' value 'Triclinic' changed to 'triclinic'
according to '/home/saulius/struct/CIF-dictionaries/cif_core.dic'
dictionary named 'cif_core.dic' version 2.4.1 from 2010-06-29.

Automatic conversion script
Id: cif_fix_enum 1527 2010-12-29 10:47:43Z saulius 
;
_cod_original_sg_symbol_H-M P-1
_cod_database_code 7004168

loop_
_symmetry_equiv_pos_as_xyz
'x, y, z'
'-x, -y, -z'

loop_
_atom_site_label
_atom_site_type_symbol
_atom_site_fract_x
_atom_site_fract_y
_atom_site_fract_z
_atom_site_U_iso_or_equiv
_atom_site_adp_type
_atom_site_occupancy
_atom_site_symmetry_multiplicity
_atom_site_calc_flag
_atom_site_refinement_flags
_atom_site_disorder_assembly
_atom_site_disorder_group
Ir1 Ir 0.87483(2) 0.701131(18) 0.695045(16) 0.02763(10) Uani 1 1 d . . .
Ir2 Ir 0.90799(2) 0.889279(18) 0.732821(16) 0.02722(10) Uani 1 1 d . . .
H1 H 0.9651 0.7946 0.7373 0.050 Uiso 1 1 d . . .
C1 C 0.8013(6) 0.7668(5) 0.6091(4) 0.0324(18) Uani 1 1 d . . .
O1 O 0.8176(4) 0.8483(3) 0.6134(3) 0.0323(12) Uani 1 1 d . . .
P1 P 0.73409(17) 0.59588(13) 0.63402(12) 0.0336(5) Uani 1 1 d . . .
C2 C 0.7294(6) 0.7231(5) 0.5399(5) 0.0358(19) Uani 1 1 d . . .
O2 O 0.9747(5) 0.6698(4) 0.5713(3) 0.0454(15) Uani 1 1 d . . .
P2 P 0.98351(17) 0.63245(13) 0.79247(12) 0.0333(5) Uani 1 1 d . . .
C3 C 0.6955(6) 0.6339(5) 0.5434(5) 0.040(2) Uani 1 1 d . . .
O3 O 0.9496(5) 0.8649(4) 0.8884(3) 0.0566(17) Uani 1 1 d . . .
P3 P 1.07952(16) 0.96776(13) 0.71936(11) 0.0308(5) Uani 1 1 d . . .
C4 C 0.6315(7) 0.5881(6) 0.4781(5) 0.047(2) Uani 1 1 d . . .
H4A H 0.6089 0.5295 0.4789 0.056 Uiso 1 1 calc R . .
O4 O 0.7606(4) 0.7437(3) 0.7579(3) 0.0387(14) Uani 1 1 d . . .
P4 P 0.80961(17) 1.00293(13) 0.74498(12) 0.0318(5) Uani 1 1 d . . .
C5 C 0.6018(8) 0.6265(7) 0.4140(5) 0.058(3) Uani 1 1 d . . .
H5A H 0.5605 0.5941 0.3713 0.069 Uiso 1 1 calc R . .
C6 C 0.6322(8) 0.7137(7) 0.4115(5) 0.058(3) Uani 1 1 d . . .
H6A H 0.6105 0.7399 0.3673 0.070 Uiso 1 1 calc R . .
C7 C 0.6943(7) 0.7616(6) 0.4739(5) 0.047(2) Uani 1 1 d . . .
H7A H 0.7132 0.8206 0.4721 0.057 Uiso 1 1 calc R . .
C8 C 0.7515(6) 0.4844(5) 0.6190(5) 0.041(2) Uani 1 1 d . . .
C9 C 0.8168(7) 0.4616(5) 0.5710(5) 0.044(2) Uani 1 1 d . . .
H9A H 0.8486 0.5045 0.5464 0.053 Uiso 1 1 calc R . .
C10 C 0.8355(8) 0.3777(6) 0.5589(5) 0.052(2) Uani 1 1 d . . .
H10A H 0.8826 0.3650 0.5289 0.062 Uiso 1 1 calc R . .
C11 C 0.7840(9) 0.3127(6) 0.5917(6) 0.061(3) Uani 1 1 d . . .
H11A H 0.7919 0.2555 0.5814 0.073 Uiso 1 1 calc R . .
C12 C 0.7209(9) 0.3336(6) 0.6396(6) 0.062(3) Uani 1 1 d . . .
H12A H 0.6883 0.2897 0.6628 0.074 Uiso 1 1 calc R . .
C13 C 0.7040(7) 0.4178(5) 0.6549(5) 0.046(2) Uani 1 1 d . . .
H13A H 0.6618 0.4300 0.6883 0.055 Uiso 1 1 calc R . .
C14 C 0.6082(7) 0.5938(5) 0.6701(5) 0.040(2) Uani 1 1 d . . .
C15 C 0.5062(7) 0.6131(5) 0.6260(6) 0.054(3) Uani 1 1 d . . .
H15A H 0.5006 0.6260 0.5771 0.065 Uiso 1 1 calc R . .
C16 C 0.4135(9) 0.6127(7) 0.6560(8) 0.079(4) Uani 1 1 d . . .
H16A H 0.3455 0.6254 0.6269 0.095 Uiso 1 1 calc R . .
C17 C 0.4215(9) 0.5937(7) 0.7283(9) 0.084(4) Uani 1 1 d . . .
H17A H 0.3586 0.5930 0.7475 0.100 Uiso 1 1 calc R . .
C18 C 0.5227(9) 0.5756(7) 0.7730(7) 0.070(3) Uani 1 1 d . . .
H18A H 0.5285 0.5634 0.8221 0.084 Uiso 1 1 calc R . .
C19 C 0.6148(8) 0.5761(6) 0.7424(6) 0.054(3) Uani 1 1 d . . .
H19A H 0.6830 0.5640 0.7718 0.065 Uiso 1 1 calc R . .
C20 C 0.9723(6) 0.6530(5) 0.6356(5) 0.0357(19) Uani 1 1 d . . .
C21 C 1.0425(6) 0.5823(5) 0.6685(4) 0.0335(19) Uani 1 1 d . . .
C22 C 1.0508(7) 0.5619(5) 0.7408(5) 0.040(2) Uani 1 1 d . . .
C23 C 1.1136(7) 0.4982(6) 0.7714(6) 0.052(2) Uani 1 1 d . . .
H23A H 1.1220 0.4872 0.8210 0.063 Uiso 1 1 calc R . .
C24 C 1.1634(8) 0.4513(6) 0.7265(6) 0.056(3) Uani 1 1 d . . .
H24A H 1.2028 0.4067 0.7454 0.067 Uiso 1 1 calc R . .
C25 C 1.1548(8) 0.4703(6) 0.6542(7) 0.060(3) Uani 1 1 d . . .
H25A H 1.1899 0.4393 0.6249 0.072 Uiso 1 1 calc R . .
C26 C 1.0946(7) 0.5350(6) 0.6247(5) 0.047(2) Uani 1 1 d . . .
H26A H 1.0889 0.5472 0.5756 0.057 Uiso 1 1 calc R . .
C27 C 1.1038(7) 0.6932(5) 0.8584(5) 0.0363(19) Uani 1 1 d . . .
C28 C 1.1327(8) 0.6816(6) 0.9320(5) 0.058(3) Uani 1 1 d . . .
H28A H 1.0888 0.6410 0.9515 0.069 Uiso 1 1 calc R . .
C29 C 1.2280(10) 0.7301(8) 0.9794(6) 0.080(4) Uani 1 1 d . . .
H29A H 1.2475 0.7211 1.0297 0.096 Uiso 1 1 calc R . .
C30 C 1.2913(8) 0.7904(8) 0.9506(7) 0.072(3) Uani 1 1 d . . .
H30A H 1.3535 0.8233 0.9819 0.087 Uiso 1 1 calc R . .
C31 C 1.2654(8) 0.8034(7) 0.8771(6) 0.066(3) Uani 1 1 d . . .
H31A H 1.3094 0.8443 0.8579 0.079 Uiso 1 1 calc R . .
C32 C 1.1714(7) 0.7541(6) 0.8312(5) 0.056(3) Uani 1 1 d . . .
H32A H 1.1534 0.7623 0.7807 0.067 Uiso 1 1 calc R . .
C33 C 0.9061(7) 0.5689(5) 0.8480(5) 0.038(2) Uani 1 1 d . . .
C34 C 0.8741(8) 0.4815(6) 0.8334(5) 0.050(2) Uani 1 1 d . . .
H34A H 0.9015 0.4517 0.7989 0.060 Uiso 1 1 calc R . .
C35 C 0.8010(10) 0.4376(7) 0.8698(7) 0.071(3) Uani 1 1 d . . .
H35A H 0.7779 0.3789 0.8589 0.086 Uiso 1 1 calc R . .
C36 C 0.7635(10) 0.4815(8) 0.9218(7) 0.084(4) Uani 1 1 d . . .
H36A H 0.7158 0.4522 0.9469 0.101 Uiso 1 1 calc R . .
C37 C 0.7955(10) 0.5687(8) 0.9374(7) 0.076(3) Uani 1 1 d . . .
H37A H 0.7707 0.5982 0.9735 0.091 Uiso 1 1 calc R . .
C39 C 0.9864(6) 0.9040(5) 0.8421(4) 0.0318(18) Uani 1 1 d . . .
C38 C 0.8643(8) 0.6113(6) 0.8992(5) 0.055(3) Uani 1 1 d . . .
H39A H 0.8832 0.6706 0.9080 0.066 Uiso 1 1 calc R . .
C40 C 1.0943(7) 0.9642(5) 0.8661(4) 0.038(2) Uani 1 1 d . . .
C41 C 1.1469(7) 1.0020(5) 0.8158(4) 0.0359(19) Uani 1 1 d . . .
C42 C 1.2445(7) 1.0609(6) 0.8405(5) 0.052(2) Uani 1 1 d . . .
H42A H 1.2797 1.0868 0.8066 0.063 Uiso 1 1 calc R . .
C43 C 1.2880(9) 1.0802(7) 0.9154(6) 0.070(3) Uani 1 1 d . . .
H43A H 1.3534 1.1187 0.9323 0.084 Uiso 1 1 calc R . .
C44 C 1.2339(10) 1.0418(7) 0.9658(6) 0.076(4) Uani 1 1 d . . .
H44A H 1.2625 1.0561 1.0162 0.092 Uiso 1 1 calc R . .
C45 C 1.1408(9) 0.9844(7) 0.9423(5) 0.062(3) Uani 1 1 d . . .
H45A H 1.1071 0.9578 0.9767 0.074 Uiso 1 1 calc R . .
C46 C 1.0782(6) 1.0652(5) 0.6675(5) 0.036(2) Uani 1 1 d . . .
C47 C 1.0697(9) 1.0569(6) 0.5928(6) 0.059(3) Uani 1 1 d . . .
H47A H 1.0691 1.0027 0.5703 0.071 Uiso 1 1 calc R . .
C48 C 1.0622(10) 1.1269(8) 0.5505(6) 0.072(3) Uani 1 1 d . . .
H48A H 1.0590 1.1202 0.5002 0.087 Uiso 1 1 calc R . .
C49 C 1.0593(10) 1.2070(7) 0.5824(8) 0.075(3) Uani 1 1 d . . .
H49A H 1.0487 1.2540 0.5537 0.090 Uiso 1 1 calc R . .
C50 C 1.0720(10) 1.2155(7) 0.6553(8) 0.081(4) Uani 1 1 d . . .
H50A H 1.0747 1.2700 0.6778 0.097 Uiso 1 1 calc R . .
C51 C 1.0815(8) 1.1451(6) 0.6989(6) 0.060(3) Uani 1 1 d . . .
H51A H 1.0901 1.1531 0.7498 0.072 Uiso 1 1 calc R . .
C52 C 1.1817(6) 0.9114(5) 0.6856(4) 0.0360(19) Uani 1 1 d . . .
C53 C 1.1435(7) 0.8375(6) 0.6401(5) 0.048(2) Uani 1 1 d . . .
H53A H 1.0669 0.8176 0.6265 0.057 Uiso 1 1 calc R . .
C54 C 1.2182(9) 0.7926(6) 0.6143(6) 0.065(3) Uani 1 1 d . . .
H54A H 1.1921 0.7426 0.5835 0.078 Uiso 1 1 calc R . .
C55 C 1.3317(9) 0.8223(7) 0.6347(6) 0.063(3) Uani 1 1 d . . .
H55A H 1.3823 0.7918 0.6181 0.076 Uiso 1 1 calc R . .
C56 C 1.3695(8) 0.8946(8) 0.6781(6) 0.064(3) Uani 1 1 d . . .
H56A H 1.4461 0.9145 0.6906 0.077 Uiso 1 1 calc R . .
C57 C 1.2965(7) 0.9404(7) 0.7048(6) 0.064(3) Uani 1 1 d . . .
H57A H 1.3239 0.9903 0.7355 0.077 Uiso 1 1 calc R . .
C58 C 0.7783(6) 0.8237(5) 0.7650(5) 0.037(2) Uani 1 1 d . . .
C59 C 0.7002(6) 0.8703(5) 0.7985(4) 0.0355(19) Uani 1 1 d . . .
C60 C 0.7093(6) 0.9588(5) 0.7953(4) 0.0349(19) Uani 1 1 d . . .
C61 C 0.6414(7) 1.0052(6) 0.8284(5) 0.046(2) Uani 1 1 d . . .
H61A H 0.6482 1.0649 0.8280 0.055 Uiso 1 1 calc R . .
C62 C 0.5650(7) 0.9625(7) 0.8616(5) 0.055(3) Uani 1 1 d . . .
H62A H 0.5187 0.9933 0.8823 0.066 Uiso 1 1 calc R . .
C63 C 0.5564(7) 0.8741(7) 0.8644(5) 0.052(2) Uani 1 1 d . . .
H63A H 0.5054 0.8458 0.8877 0.063 Uiso 1 1 calc R . .
C64 C 0.6232(7) 0.8276(6) 0.8326(5) 0.049(2) Uani 1 1 d . . .
H64A H 0.6168 0.7680 0.8341 0.059 Uiso 1 1 calc R . .
C65 C 0.8731(6) 1.1033(5) 0.7986(5) 0.039(2) Uani 1 1 d . . .
C66 C 0.9179(8) 1.1021(6) 0.8754(5) 0.050(2) Uani 1 1 d . . .
H66A H 0.9154 1.0503 0.8980 0.060 Uiso 1 1 calc R . .
C67 C 0.9654(9) 1.1776(7) 0.9171(6) 0.065(3) Uani 1 1 d . . .
H67A H 0.9934 1.1770 0.9681 0.077 Uiso 1 1 calc R . .
C68 C 0.9712(9) 1.2526(7) 0.8838(7) 0.068(3) Uani 1 1 d . . .
H68A H 1.0054 1.3031 0.9119 0.081 Uiso 1 1 calc R . .
C69 C 0.9274(9) 1.2550(6) 0.8093(7) 0.064(3) Uani 1 1 d . . .
H69A H 0.9303 1.3075 0.7878 0.077 Uiso 1 1 calc R . .
C70 C 0.8796(8) 1.1815(5) 0.7661(5) 0.049(2) Uani 1 1 d . . .
H70A H 0.8515 1.1838 0.7153 0.059 Uiso 1 1 calc R . .
C71 C 0.7280(7) 1.0356(5) 0.6573(5) 0.038(2) Uani 1 1 d . . .
C72 C 0.7685(8) 1.0326(6) 0.5949(5) 0.049(2) Uani 1 1 d . . .
H72A H 0.8370 1.0122 0.5968 0.058 Uiso 1 1 calc R . .
C73 C 0.7084(10) 1.0593(7) 0.5299(6) 0.068(3) Uani 1 1 d . . .
H73A H 0.7361 1.0572 0.4878 0.081 Uiso 1 1 calc R . .
C74 C 0.6049(9) 1.0900(7) 0.5265(6) 0.067(3) Uani 1 1 d . . .
H74A H 0.5632 1.1067 0.4820 0.081 Uiso 1 1 calc R . .
C75 C 0.5661(9) 1.0951(7) 0.5886(6) 0.069(3) Uani 1 1 d . . .
H75A H 0.4989 1.1173 0.5871 0.082 Uiso 1 1 calc R . .
C76 C 0.6259(8) 1.0675(7) 0.6535(6) 0.058(3) Uani 1 1 d . . .
H76A H 0.5981 1.0701 0.6956 0.070 Uiso 1 1 calc R . .
Cl1 Cl 0.5213(2) 0.22754(19) 0.79636(16) 0.0695(7) Uani 1 1 d . . .
C77 C 0.6186(10) 0.6464(8) 0.0834(7) 0.087(4) Uani 1 1 d . . .
H77A H 0.5752 0.6642 0.1177 0.104 Uiso 1 1 calc R . .
Cl2 Cl 0.6184(3) 0.5350(3) 0.0824(2) 0.1115(13) Uani 1 1 d . . .
Cl4 Cl 0.7534(3) 0.6974(2) 0.1114(2) 0.1188(13) Uani 1 1 d . . .
Cl3 Cl 0.5540(4) 0.6736(3) -0.0079(3) 0.1395(17) Uani 1 1 d . . .
O5 O 0.5180(9) 0.2048(7) 0.8673(6) 0.125(3) Uiso 1 1 d . . .
O6 O 0.4843(9) 0.3071(8) 0.7820(6) 0.131(4) Uiso 1 1 d . . .
O7 O 0.6327(10) 0.2289(8) 0.7880(6) 0.144(4) Uiso 1 1 d . . .
O8 O 0.4556(8) 0.1597(7) 0.7452(5) 0.113(3) Uiso 1 1 d . . .

loop_
_atom_site_aniso_label
_atom_site_aniso_U_11
_atom_site_aniso_U_22
_atom_site_aniso_U_33
_atom_site_aniso_U_23
_atom_site_aniso_U_13
_atom_site_aniso_U_12
Ir1 0.02849(16) 0.02081(17) 0.03337(19) 0.00405(13) 0.00748(13) 0.00191(12)
Ir2 0.02930(17) 0.02085(17) 0.03170(19) 0.00415(13) 0.00780(13) 0.00269(12)
C1 0.027(4) 0.026(4) 0.043(5) -0.006(4) 0.008(4) 0.002(3)
O1 0.045(3) 0.029(3) 0.022(3) 0.007(2) 0.004(2) 0.009(2)
P1 0.0338(11) 0.0249(11) 0.0410(13) 0.0015(10) 0.0092(9) -0.0001(8)
C2 0.038(4) 0.029(5) 0.039(5) 0.005(4) 0.002(4) 0.012(4)
O2 0.059(4) 0.039(4) 0.040(4) 0.003(3) 0.018(3) 0.004(3)
P2 0.0368(11) 0.0280(11) 0.0361(12) 0.0074(9) 0.0095(9) 0.0058(9)
C3 0.033(4) 0.036(5) 0.049(5) 0.001(4) 0.006(4) 0.007(4)
O3 0.058(4) 0.071(5) 0.040(4) 0.020(3) 0.014(3) -0.004(3)
P3 0.0320(10) 0.0250(11) 0.0341(12) 0.0031(9) 0.0075(9) 0.0002(8)
C4 0.043(5) 0.046(6) 0.044(6) -0.006(5) 0.002(4) 0.001(4)
O4 0.041(3) 0.022(3) 0.057(4) 0.009(3) 0.020(3) 0.005(2)
P4 0.0382(11) 0.0241(11) 0.0341(12) 0.0035(9) 0.0099(9) 0.0051(9)
C5 0.057(6) 0.057(7) 0.049(6) -0.008(5) -0.008(5) 0.014(5)
C6 0.059(6) 0.067(7) 0.039(6) 0.013(5) -0.012(5) 0.021(5)
C7 0.051(5) 0.040(5) 0.048(6) 0.009(5) 0.003(4) 0.011(4)
C8 0.032(4) 0.032(5) 0.057(6) 0.003(4) 0.009(4) 0.000(4)
C9 0.047(5) 0.032(5) 0.053(6) -0.001(4) 0.014(4) 0.003(4)
C10 0.070(6) 0.035(5) 0.061(6) 0.003(5) 0.031(5) 0.017(5)
C11 0.089(8) 0.032(6) 0.061(7) -0.008(5) 0.012(6) 0.016(5)
C12 0.081(7) 0.030(5) 0.080(8) 0.018(5) 0.029(6) 0.000(5)
C13 0.047(5) 0.033(5) 0.059(6) 0.006(5) 0.017(5) 0.000(4)
C14 0.033(4) 0.026(4) 0.061(6) -0.004(4) 0.018(4) -0.002(3)
C15 0.045(5) 0.035(5) 0.082(7) 0.004(5) 0.018(5) 0.001(4)
C16 0.044(6) 0.067(8) 0.132(12) 0.007(8) 0.034(7) 0.008(5)
C17 0.052(7) 0.052(7) 0.157(14) -0.011(8) 0.052(8) -0.004(5)
C18 0.059(7) 0.072(8) 0.083(8) -0.006(6) 0.033(6) -0.008(6)
C19 0.039(5) 0.054(6) 0.073(7) 0.005(5) 0.027(5) -0.005(4)
C20 0.036(4) 0.028(5) 0.041(5) 0.005(4) 0.006(4) -0.001(3)
C21 0.033(4) 0.032(5) 0.035(5) 0.006(4) 0.005(4) 0.008(3)
C22 0.037(4) 0.028(5) 0.057(6) 0.009(4) 0.010(4) 0.012(4)
C23 0.053(6) 0.042(6) 0.068(7) 0.020(5) 0.016(5) 0.020(4)
C24 0.053(6) 0.048(6) 0.076(8) 0.009(6) 0.023(5) 0.020(5)
C25 0.053(6) 0.044(6) 0.089(9) -0.002(6) 0.028(6) 0.015(5)
C26 0.053(5) 0.043(6) 0.051(6) 0.007(5) 0.019(5) 0.013(4)
C27 0.038(4) 0.033(5) 0.040(5) 0.013(4) 0.009(4) 0.009(4)
C28 0.055(6) 0.059(7) 0.055(7) 0.013(5) 0.009(5) -0.007(5)
C29 0.074(8) 0.108(10) 0.042(6) 0.004(6) -0.006(6) -0.009(7)
C30 0.044(6) 0.083(9) 0.073(8) -0.001(7) -0.015(6) 0.002(6)
C31 0.043(5) 0.055(7) 0.088(9) 0.023(6) -0.004(6) -0.005(5)
C32 0.035(5) 0.074(7) 0.055(6) 0.021(5) 0.001(4) 0.005(5)
C33 0.044(5) 0.039(5) 0.038(5) 0.016(4) 0.018(4) 0.013(4)
C34 0.060(6) 0.034(5) 0.064(6) 0.021(5) 0.029(5) 0.008(4)
C35 0.091(8) 0.043(6) 0.098(9) 0.030(6) 0.050(7) 0.015(6)
C36 0.094(9) 0.085(10) 0.093(9) 0.029(8) 0.062(8) 0.005(7)
C37 0.097(9) 0.070(8) 0.080(8) 0.009(7) 0.056(7) 0.016(7)
C39 0.042(4) 0.042(5) 0.009(4) 0.011(3) 0.000(3) 0.007(4)
C38 0.062(6) 0.047(6) 0.063(7) 0.004(5) 0.026(5) 0.011(5)
C40 0.047(5) 0.032(5) 0.034(5) 0.006(4) 0.006(4) 0.001(4)
C41 0.043(5) 0.035(5) 0.031(5) 0.005(4) 0.010(4) 0.008(4)
C42 0.043(5) 0.053(6) 0.056(6) -0.010(5) 0.011(5) -0.003(4)
C43 0.058(6) 0.070(8) 0.064(7) 0.001(6) -0.005(6) -0.019(5)
C44 0.081(8) 0.080(8) 0.042(6) -0.006(6) -0.022(6) -0.015(6)
C45 0.074(7) 0.063(7) 0.041(6) 0.003(5) 0.004(5) -0.006(5)
C46 0.035(4) 0.031(5) 0.047(5) 0.010(4) 0.016(4) 0.002(3)
C47 0.078(7) 0.030(5) 0.064(7) 0.011(5) 0.009(6) -0.005(5)
C48 0.090(8) 0.072(8) 0.059(7) 0.032(7) 0.026(6) 0.005(7)
C49 0.092(9) 0.049(8) 0.094(10) 0.036(7) 0.037(8) 0.017(6)
C50 0.105(9) 0.035(6) 0.122(12) 0.031(7) 0.055(9) 0.018(6)
C51 0.074(7) 0.041(6) 0.068(7) 0.002(5) 0.027(6) 0.002(5)
C52 0.039(4) 0.038(5) 0.034(5) 0.008(4) 0.014(4) 0.006(4)
C53 0.047(5) 0.039(5) 0.064(6) 0.009(5) 0.026(5) 0.005(4)
C54 0.081(8) 0.033(5) 0.098(9) 0.003(6) 0.054(7) 0.007(5)
C55 0.071(7) 0.061(7) 0.077(8) 0.024(6) 0.042(6) 0.032(6)
C56 0.039(5) 0.088(9) 0.067(7) -0.003(6) 0.011(5) 0.014(5)
C57 0.039(5) 0.081(8) 0.069(7) -0.015(6) 0.011(5) 0.002(5)
C58 0.034(4) 0.028(5) 0.048(5) 0.005(4) 0.011(4) 0.001(3)
C59 0.031(4) 0.036(5) 0.037(5) -0.002(4) 0.006(4) 0.006(4)
C60 0.035(4) 0.034(5) 0.037(5) 0.005(4) 0.010(4) 0.008(4)
C61 0.051(5) 0.045(6) 0.044(5) 0.003(4) 0.011(4) 0.017(4)
C62 0.042(5) 0.075(8) 0.057(6) 0.007(6) 0.019(5) 0.024(5)
C63 0.040(5) 0.061(7) 0.061(6) 0.008(5) 0.021(5) 0.009(5)
C64 0.049(5) 0.044(6) 0.056(6) 0.004(5) 0.019(5) 0.000(4)
C65 0.036(4) 0.035(5) 0.052(6) 0.000(4) 0.019(4) 0.015(4)
C66 0.067(6) 0.040(5) 0.042(6) -0.003(4) 0.016(5) 0.002(4)
C67 0.072(7) 0.057(7) 0.057(7) -0.013(6) 0.010(5) -0.003(5)
C68 0.071(7) 0.052(7) 0.073(8) -0.018(6) 0.014(6) -0.007(5)
C69 0.065(7) 0.033(6) 0.096(9) 0.004(6) 0.024(6) 0.004(5)
C70 0.066(6) 0.029(5) 0.055(6) 0.009(5) 0.018(5) 0.007(4)
C71 0.049(5) 0.025(4) 0.039(5) 0.012(4) 0.004(4) 0.009(4)
C72 0.056(6) 0.039(5) 0.057(6) 0.011(5) 0.019(5) 0.014(4)
C73 0.104(9) 0.052(7) 0.052(7) 0.019(5) 0.024(6) 0.017(6)
C74 0.075(7) 0.067(8) 0.052(7) 0.018(6) -0.007(6) 0.022(6)
C75 0.070(7) 0.070(8) 0.069(8) 0.012(6) 0.009(6) 0.035(6)
C76 0.058(6) 0.068(7) 0.051(6) 0.005(5) 0.012(5) 0.019(5)
Cl1 0.0796(18) 0.0706(19) 0.0693(19) 0.0103(15) 0.0314(15) 0.0259(15)
C77 0.079(8) 0.092(10) 0.088(9) -0.010(8) 0.017(7) 0.021(7)
Cl2 0.118(3) 0.108(3) 0.104(3) 0.010(2) 0.031(2) -0.015(2)
Cl4 0.104(3) 0.092(3) 0.146(4) -0.010(3) 0.014(3) -0.006(2)
Cl3 0.155(4) 0.137(4) 0.122(3) 0.001(3) 0.002(3) 0.074(3)

loop_
_atom_type_symbol
_atom_type_description
_atom_type_scat_dispersion_real
_atom_type_scat_dispersion_imag
_atom_type_scat_source
C C 0.0033 0.0016 'International Tables Vol C Tables 4.2.6.8 and 6.1.1.4'
H H 0.0000 0.0000 'International Tables Vol C Tables 4.2.6.8 and 6.1.1.4'
O O 0.0106 0.0060 'International Tables Vol C Tables 4.2.6.8 and 6.1.1.4'
P P 0.1023 0.0942 'International Tables Vol C Tables 4.2.6.8 and 6.1.1.4'
Cl Cl 0.1484 0.1585 'International Tables Vol C Tables 4.2.6.8 and 6.1.1.4'
Ir Ir -1.4442 7.9887 'International Tables Vol C Tables 4.2.6.8 and 6.1.1.4'

loop_
_geom_angle_atom_site_label_1
_geom_angle_atom_site_label_2
_geom_angle_atom_site_label_3
_geom_angle
_geom_angle_site_symmetry_1
_geom_angle_site_symmetry_3
_geom_angle_publ_flag
C1 Ir1 C20 91.3(3) . . ?
C1 Ir1 O4 89.6(3) . . ?
C20 Ir1 O4 175.5(2) . . ?
C1 Ir1 P1 80.6(2) . . ?
C20 Ir1 P1 86.8(2) . . ?
O4 Ir1 P1 89.00(15) . . ?
C1 Ir1 P2 172.4(2) . . ?
C20 Ir1 P2 83.7(3) . . ?
O4 Ir1 P2 95.80(15) . . ?
P1 Ir1 P2 104.80(8) . . ?
C1 Ir1 Ir2 67.8(2) . . ?
C20 Ir1 Ir2 118.4(2) . . ?
O4 Ir1 Ir2 65.92(13) . . ?
P1 Ir1 Ir2 138.89(6) . . ?
P2 Ir1 Ir2 109.51(5) . . ?
C1 Ir1 H1 91.3 . . ?
C20 Ir1 H1 99.6 . . ?
O4 Ir1 H1 84.8 . . ?
P1 Ir1 H1 169.8 . . ?
P2 Ir1 H1 83.8 . . ?
Ir2 Ir1 H1 31.0 . . ?
C39 Ir2 C58 85.6(3) . . ?
C39 Ir2 O1 170.2(3) . . ?
C58 Ir2 O1 88.9(3) . . ?
C39 Ir2 P4 90.8(2) . . ?
C58 Ir2 P4 81.8(2) . . ?
O1 Ir2 P4 96.48(14) . . ?
C39 Ir2 P3 83.5(2) . . ?
C58 Ir2 P3 169.0(2) . . ?
O1 Ir2 P3 101.79(14) . . ?
P4 Ir2 P3 99.19(7) . . ?
C39 Ir2 Ir1 105.1(2) . . ?
C58 Ir2 Ir1 65.4(2) . . ?
O1 Ir2 Ir1 65.09(13) . . ?
P4 Ir2 Ir1 141.71(5) . . ?
P3 Ir2 Ir1 116.80(5) . . ?
C39 Ir2 H1 83.3 . . ?
C58 Ir2 H1 86.3 . . ?
O1 Ir2 H1 88.3 . . ?
P4 Ir2 H1 167.1 . . ?
P3 Ir2 H1 91.6 . . ?
Ir1 Ir2 H1 32.1 . . ?
O1 C1 C2 117.7(7) . . ?
O1 C1 Ir1 120.1(5) . . ?
C2 C1 Ir1 122.2(6) . . ?
C1 O1 Ir2 106.2(5) . . ?
C3 P1 C8 105.0(4) . . ?
C3 P1 C14 105.7(4) . . ?
C8 P1 C14 105.3(4) . . ?
C3 P1 Ir1 102.3(3) . . ?
C8 P1 Ir1 124.8(3) . . ?
C14 P1 Ir1 112.1(3) . . ?
C3 C2 C7 119.4(8) . . ?
C3 C2 C1 115.1(7) . . ?
C7 C2 C1 125.5(8) . . ?
C27 P2 C22 102.4(4) . . ?
C27 P2 C33 105.7(4) . . ?
C22 P2 C33 109.9(4) . . ?
C27 P2 Ir1 120.3(3) . . ?
C22 P2 Ir1 100.8(3) . . ?
C33 P2 Ir1 116.3(3) . . ?
C2 C3 C4 117.6(8) . . ?
C2 C3 P1 114.3(6) . . ?
C4 C3 P1 128.0(7) . . ?
C41 P3 C46 106.7(4) . . ?
C41 P3 C52 105.6(4) . . ?
C46 P3 C52 101.8(4) . . ?
C41 P3 Ir2 100.2(3) . . ?
C46 P3 Ir2 121.0(3) . . ?
C52 P3 Ir2 120.0(3) . . ?
C5 C4 C3 121.8(9) . . ?
C5 C4 H4A 119.1 . . ?
C3 C4 H4A 119.1 . . ?
C58 O4 Ir1 107.1(5) . . ?
C71 P4 C65 104.8(4) . . ?
C71 P4 C60 107.0(4) . . ?
C65 P4 C60 103.0(4) . . ?
C71 P4 Ir2 114.3(3) . . ?
C65 P4 Ir2 123.4(3) . . ?
C60 P4 Ir2 102.8(3) . . ?
C6 C5 C4 120.3(9) . . ?
C6 C5 H5A 119.8 . . ?
C4 C5 H5A 119.8 . . ?
C5 C6 C7 120.2(9) . . ?
C5 C6 H6A 119.9 . . ?
C7 C6 H6A 119.9 . . ?
C6 C7 C2 120.6(9) . . ?
C6 C7 H7A 119.7 . . ?
C2 C7 H7A 119.7 . . ?
C13 C8 C9 117.4(8) . . ?
C13 C8 P1 122.9(7) . . ?
C9 C8 P1 119.7(6) . . ?
C10 C9 C8 122.3(8) . . ?
C10 C9 H9A 118.9 . . ?
C8 C9 H9A 118.9 . . ?
C11 C10 C9 119.6(9) . . ?
C11 C10 H10A 120.2 . . ?
C9 C10 H10A 120.2 . . ?
C10 C11 C12 119.1(9) . . ?
C10 C11 H11A 120.5 . . ?
C12 C11 H11A 120.5 . . ?
C13 C12 C11 122.5(9) . . ?
C13 C12 H12A 118.7 . . ?
C11 C12 H12A 118.7 . . ?
C8 C13 C12 119.1(8) . . ?
C8 C13 H13A 120.5 . . ?
C12 C13 H13A 120.5 . . ?
C19 C14 C15 119.2(8) . . ?
C19 C14 P1 119.5(7) . . ?
C15 C14 P1 121.3(8) . . ?
C14 C15 C16 119.4(10) . . ?
C14 C15 H15A 120.3 . . ?
C16 C15 H15A 120.3 . . ?
C17 C16 C15 120.5(11) . . ?
C17 C16 H16A 119.8 . . ?
C15 C16 H16A 119.8 . . ?
C16 C17 C18 120.7(11) . . ?
C16 C17 H17A 119.6 . . ?
C18 C17 H17A 119.6 . . ?
C17 C18 C19 118.3(11) . . ?
C17 C18 H18A 120.9 . . ?
C19 C18 H18A 120.9 . . ?
C14 C19 C18 121.9(10) . . ?
C14 C19 H19A 119.1 . . ?
C18 C19 H19A 119.1 . . ?
O2 C20 C21 115.7(7) . . ?
O2 C20 Ir1 125.9(6) . . ?
C21 C20 Ir1 118.0(6) . . ?
C26 C21 C22 118.7(8) . . ?
C26 C21 C20 120.6(8) . . ?
C22 C21 C20 120.6(7) . . ?
C23 C22 C21 121.5(8) . . ?
C23 C22 P2 124.6(7) . . ?
C21 C22 P2 113.7(6) . . ?
C22 C23 C24 118.7(9) . . ?
C22 C23 H23A 120.7 . . ?
C24 C23 H23A 120.7 . . ?
C25 C24 C23 120.4(9) . . ?
C25 C24 H24A 119.8 . . ?
C23 C24 H24A 119.8 . . ?
C24 C25 C26 120.6(9) . . ?
C24 C25 H25A 119.7 . . ?
C26 C25 H25A 119.7 . . ?
C25 C26 C21 120.1(9) . . ?
C25 C26 H26A 119.9 . . ?
C21 C26 H26A 119.9 . . ?
C28 C27 C32 117.9(8) . . ?
C28 C27 P2 124.4(7) . . ?
C32 C27 P2 117.7(7) . . ?
C27 C28 C29 121.2(9) . . ?
C27 C28 H28A 119.4 . . ?
C29 C28 H28A 119.4 . . ?
C30 C29 C28 119.1(10) . . ?
C30 C29 H29A 120.5 . . ?
C28 C29 H29A 120.5 . . ?
C29 C30 C31 121.4(10) . . ?
C29 C30 H30A 119.3 . . ?
C31 C30 H30A 119.3 . . ?
C30 C31 C32 118.5(10) . . ?
C30 C31 H31A 120.7 . . ?
C32 C31 H31A 120.7 . . ?
C27 C32 C31 121.9(9) . . ?
C27 C32 H32A 119.0 . . ?
C31 C32 H32A 119.0 . . ?
C34 C33 C38 118.5(8) . . ?
C34 C33 P2 122.4(7) . . ?
C38 C33 P2 118.4(7) . . ?
C33 C34 C35 120.5(9) . . ?
C33 C34 H34A 119.7 . . ?
C35 C34 H34A 119.7 . . ?
C36 C35 C34 119.3(11) . . ?
C36 C35 H35A 120.4 . . ?
C34 C35 H35A 120.4 . . ?
C37 C36 C35 120.9(10) . . ?
C37 C36 H36A 119.5 . . ?
C35 C36 H36A 119.5 . . ?
C36 C37 C38 118.9(10) . . ?
C36 C37 H37A 120.5 . . ?
C38 C37 H37A 120.5 . . ?
O3 C39 C40 119.4(7) . . ?
O3 C39 Ir2 122.3(6) . . ?
C40 C39 Ir2 118.3(5) . . ?
C33 C38 C37 121.8(10) . . ?
C33 C38 H39A 119.1 . . ?
C37 C38 H39A 119.1 . . ?
C41 C40 C45 119.3(8) . . ?
C41 C40 C39 122.0(7) . . ?
C45 C40 C39 118.7(7) . . ?
C40 C41 C42 120.2(8) . . ?
C40 C41 P3 114.5(6) . . ?
C42 C41 P3 125.3(7) . . ?
C41 C42 C43 119.5(9) . . ?
C41 C42 H42A 120.3 . . ?
C43 C42 H42A 120.3 . . ?
C42 C43 C44 119.8(9) . . ?
C42 C43 H43A 120.1 . . ?
C44 C43 H43A 120.1 . . ?
C45 C44 C43 120.8(9) . . ?
C45 C44 H44A 119.6 . . ?
C43 C44 H44A 119.6 . . ?
C44 C45 C40 120.3(10) . . ?
C44 C45 H45A 119.8 . . ?
C40 C45 H45A 119.8 . . ?
C51 C46 C47 118.0(9) . . ?
C51 C46 P3 123.3(7) . . ?
C47 C46 P3 118.8(7) . . ?
C48 C47 C46 121.3(10) . . ?
C48 C47 H47A 119.3 . . ?
C46 C47 H47A 119.3 . . ?
C47 C48 C49 120.1(11) . . ?
C47 C48 H48A 120.0 . . ?
C49 C48 H48A 120.0 . . ?
C50 C49 C48 118.4(11) . . ?
C50 C49 H49A 120.8 . . ?
C48 C49 H49A 120.8 . . ?
C49 C50 C51 121.9(12) . . ?
C49 C50 H50A 119.1 . . ?
C51 C50 H50A 119.1 . . ?
C46 C51 C50 120.2(11) . . ?
C46 C51 H51A 119.9 . . ?
C50 C51 H51A 119.9 . . ?
C53 C52 C57 118.9(8) . . ?
C53 C52 P3 118.8(6) . . ?
C57 C52 P3 122.3(7) . . ?
C52 C53 C54 120.4(9) . . ?
C52 C53 H53A 119.8 . . ?
C54 C53 H53A 119.8 . . ?
C55 C54 C53 119.6(10) . . ?
C55 C54 H54A 120.2 . . ?
C53 C54 H54A 120.2 . . ?
C56 C55 C54 120.5(9) . . ?
C56 C55 H55A 119.8 . . ?
C54 C55 H55A 119.8 . . ?
C55 C56 C57 121.0(10) . . ?
C55 C56 H56A 119.5 . . ?
C57 C56 H56A 119.5 . . ?
C56 C57 C52 119.6(9) . . ?
C56 C57 H57A 120.2 . . ?
C52 C57 H57A 120.2 . . ?
O4 C58 C59 117.8(7) . . ?
O4 C58 Ir2 121.1(6) . . ?
C59 C58 Ir2 121.1(6) . . ?
C60 C59 C64 120.7(8) . . ?
C60 C59 C58 117.1(7) . . ?
C64 C59 C58 122.3(8) . . ?
C59 C60 C61 119.0(8) . . ?
C59 C60 P4 114.5(6) . . ?
C61 C60 P4 126.4(7) . . ?
C62 C61 C60 120.0(9) . . ?
C62 C61 H61A 120.0 . . ?
C60 C61 H61A 120.0 . . ?
C63 C62 C61 120.5(9) . . ?
C63 C62 H62A 119.8 . . ?
C61 C62 H62A 119.8 . . ?
C62 C63 C64 120.3(9) . . ?
C62 C63 H63A 119.9 . . ?
C64 C63 H63A 119.9 . . ?
C63 C64 C59 119.6(9) . . ?
C63 C64 H64A 120.2 . . ?
C59 C64 H64A 120.2 . . ?
C66 C65 C70 118.7(8) . . ?
C66 C65 P4 119.2(7) . . ?
C70 C65 P4 122.2(7) . . ?
C65 C66 C67 120.0(9) . . ?
C65 C66 H66A 120.0 . . ?
C67 C66 H66A 120.0 . . ?
C68 C67 C66 119.8(10) . . ?
C68 C67 H67A 120.1 . . ?
C66 C67 H67A 120.1 . . ?
C67 C68 C69 120.9(10) . . ?
C67 C68 H68A 119.6 . . ?
C69 C68 H68A 119.6 . . ?
C70 C69 C68 121.0(10) . . ?
C70 C69 H69A 119.5 . . ?
C68 C69 H69A 119.5 . . ?
C69 C70 C65 119.6(10) . . ?
C69 C70 H70A 120.2 . . ?
C65 C70 H70A 120.2 . . ?
C76 C71 C72 119.0(8) . . ?
C76 C71 P4 120.4(7) . . ?
C72 C71 P4 120.5(7) . . ?
C73 C72 C71 120.2(9) . . ?
C73 C72 H72A 119.9 . . ?
C71 C72 H72A 119.9 . . ?
C72 C73 C74 120.2(10) . . ?
C72 C73 H73A 119.9 . . ?
C74 C73 H73A 119.9 . . ?
C75 C74 C73 119.7(10) . . ?
C75 C74 H74A 120.1 . . ?
C73 C74 H74A 120.1 . . ?
C74 C75 C76 120.0(10) . . ?
C74 C75 H75A 120.0 . . ?
C76 C75 H75A 120.0 . . ?
C71 C76 C75 120.8(9) . . ?
C71 C76 H76A 119.6 . . ?
C75 C76 H76A 119.6 . . ?
O7 Cl1 O5 109.4(7) . . ?
O7 Cl1 O6 110.1(7) . . ?
O5 Cl1 O6 111.7(7) . . ?
O7 Cl1 O8 105.4(6) . . ?
O5 Cl1 O8 107.4(6) . . ?
O6 Cl1 O8 112.6(7) . . ?
Cl4 C77 Cl2 110.2(7) . . ?
Cl4 C77 Cl3 110.2(7) . . ?
Cl2 C77 Cl3 108.5(7) . . ?
Cl4 C77 H77A 109.3 . . ?
Cl2 C77 H77A 109.3 . . ?
Cl3 C77 H77A 109.3 . . ?

loop_
_geom_bond_atom_site_label_1
_geom_bond_atom_site_label_2
_geom_bond_distance
_geom_bond_site_symmetry_2
_geom_bond_publ_flag
Ir1 C1 2.022(8) . ?
Ir1 C20 2.007(8) . ?
Ir1 O4 2.181(5) . ?
Ir1 P1 2.296(2) . ?
Ir1 P2 2.358(2) . ?
Ir1 Ir2 2.9629(4) . ?
Ir1 H1 1.7660 . ?
Ir2 C39 2.025(7) . ?
Ir2 C58 2.027(8) . ?
Ir2 O1 2.268(5) . ?
Ir2 P4 2.301(2) . ?
Ir2 P3 2.3947(19) . ?
Ir2 H1 1.7101 . ?
C1 O1 1.266(9) . ?
C1 C2 1.471(11) . ?
P1 C3 1.787(9) . ?
P1 C8 1.803(9) . ?
P1 C14 1.833(8) . ?
C2 C3 1.420(11) . ?
C2 C7 1.387(11) . ?
O2 C20 1.243(9) . ?
P2 C27 1.823(8) . ?
P2 C22 1.831(8) . ?
P2 C33 1.820(8) . ?
C3 C4 1.400(11) . ?
O3 C39 1.222(9) . ?
P3 C41 1.821(8) . ?
P3 C46 1.838(8) . ?
P3 C52 1.834(8) . ?
C4 C5 1.349(13) . ?
C4 H4A 0.9300 . ?
O4 C58 1.244(9) . ?
P4 C71 1.827(8) . ?
P4 C65 1.818(8) . ?
P4 C60 1.818(8) . ?
C5 C6 1.380(13) . ?
C5 H5A 0.9300 . ?
C6 C7 1.370(12) . ?
C6 H6A 0.9300 . ?
C7 H7A 0.9300 . ?
C8 C13 1.407(11) . ?
C8 C9 1.403(11) . ?
C9 C10 1.381(11) . ?
C9 H9A 0.9300 . ?
C10 C11 1.378(13) . ?
C10 H10A 0.9300 . ?
C11 C12 1.372(13) . ?
C11 H11A 0.9300 . ?
C12 C13 1.388(12) . ?
C12 H12A 0.9300 . ?
C13 H13A 0.9300 . ?
C14 C19 1.372(12) . ?
C14 C15 1.398(12) . ?
C15 C16 1.388(13) . ?
C15 H15A 0.9300 . ?
C16 C17 1.374(17) . ?
C16 H16A 0.9300 . ?
C17 C18 1.390(16) . ?
C17 H17A 0.9300 . ?
C18 C19 1.388(12) . ?
C18 H18A 0.9300 . ?
C19 H19A 0.9300 . ?
C20 C21 1.540(11) . ?
C21 C26 1.394(11) . ?
C21 C22 1.380(11) . ?
C22 C23 1.390(11) . ?
C23 C24 1.387(13) . ?
C23 H23A 0.9300 . ?
C24 C25 1.373(13) . ?
C24 H24A 0.9300 . ?
C25 C26 1.378(13) . ?
C25 H25A 0.9300 . ?
C26 H26A 0.9300 . ?
C27 C28 1.357(12) . ?
C27 C32 1.387(12) . ?
C28 C29 1.407(13) . ?
C28 H28A 0.9300 . ?
C29 C30 1.366(15) . ?
C29 H29A 0.9300 . ?
C30 C31 1.358(14) . ?
C30 H30A 0.9300 . ?
C31 C32 1.392(13) . ?
C31 H31A 0.9300 . ?
C32 H32A 0.9300 . ?
C33 C34 1.378(12) . ?
C33 C38 1.374(12) . ?
C34 C35 1.392(12) . ?
C34 H34A 0.9300 . ?
C35 C36 1.365(15) . ?
C35 H35A 0.9300 . ?
C36 C37 1.377(16) . ?
C36 H36A 0.9300 . ?
C37 C38 1.369(13) . ?
C37 H37A 0.9300 . ?
C39 C40 1.501(11) . ?
C38 H39A 0.9300 . ?
C40 C41 1.378(11) . ?
C40 C45 1.406(12) . ?
C41 C42 1.399(11) . ?
C42 C43 1.378(13) . ?
C42 H42A 0.9300 . ?
C43 C44 1.394(14) . ?
C43 H43A 0.9300 . ?
C44 C45 1.345(13) . ?
C44 H44A 0.9300 . ?
C45 H45A 0.9300 . ?
C46 C51 1.353(12) . ?
C46 C47 1.371(12) . ?
C47 C48 1.375(13) . ?
C47 H47A 0.9300 . ?
C48 C49 1.376(15) . ?
C48 H48A 0.9300 . ?
C49 C50 1.329(16) . ?
C49 H49A 0.9300 . ?
C50 C51 1.395(14) . ?
C50 H50A 0.9300 . ?
C51 H51A 0.9300 . ?
C52 C53 1.374(11) . ?
C52 C57 1.391(11) . ?
C53 C54 1.383(12) . ?
C53 H53A 0.9300 . ?
C54 C55 1.379(14) . ?
C54 H54A 0.9300 . ?
C55 C56 1.335(14) . ?
C55 H55A 0.9300 . ?
C56 C57 1.383(13) . ?
C56 H56A 0.9300 . ?
C57 H57A 0.9300 . ?
C58 C59 1.507(11) . ?
C59 C60 1.382(11) . ?
C59 C64 1.390(11) . ?
C60 C61 1.402(11) . ?
C61 C62 1.373(12) . ?
C61 H61A 0.9300 . ?
C62 C63 1.381(13) . ?
C62 H62A 0.9300 . ?
C63 C64 1.378(12) . ?
C63 H63A 0.9300 . ?
C64 H64A 0.9300 . ?
C65 C66 1.406(12) . ?
C65 C70 1.391(12) . ?
C66 C67 1.378(12) . ?
C66 H66A 0.9300 . ?
C67 C68 1.353(14) . ?
C67 H67A 0.9300 . ?
C68 C69 1.365(15) . ?
C68 H68A 0.9300 . ?
C69 C70 1.366(13) . ?
C69 H69A 0.9300 . ?
C70 H70A 0.9300 . ?
C71 C76 1.395(12) . ?
C71 C72 1.374(11) . ?
C72 C73 1.368(13) . ?
C72 H72A 0.9300 . ?
C73 C74 1.403(15) . ?
C73 H73A 0.9300 . ?
C74 C75 1.358(14) . ?
C74 H74A 0.9300 . ?
C75 C76 1.371(13) . ?
C75 H75A 0.9300 . ?
C76 H76A 0.9300 . ?
Cl1 O7 1.418(12) . ?
Cl1 O5 1.391(11) . ?
Cl1 O6 1.390(12) . ?
Cl1 O8 1.430(10) . ?
C77 Cl4 1.709(12) . ?
C77 Cl2 1.744(13) . ?
C77 Cl3 1.786(13) . ?
C77 H77A 0.9800 . ?

loop_
_geom_torsion_atom_site_label_1
_geom_torsion_atom_site_label_2
_geom_torsion_atom_site_label_3
_geom_torsion_atom_site_label_4
_geom_torsion
_geom_torsion_site_symmetry_1
_geom_torsion_site_symmetry_2
_geom_torsion_site_symmetry_3
_geom_torsion_site_symmetry_4
_geom_torsion_publ_flag
C1 Ir1 Ir2 C39 174.7(3) . . . . ?
C20 Ir1 Ir2 C39 -106.4(4) . . . . ?
O4 Ir1 Ir2 C39 74.7(3) . . . . ?
P1 Ir1 Ir2 C39 132.0(2) . . . . ?
P2 Ir1 Ir2 C39 -12.9(2) . . . . ?
C1 Ir1 Ir2 C58 96.9(3) . . . . ?
C20 Ir1 Ir2 C58 175.8(4) . . . . ?
O4 Ir1 Ir2 C58 -3.1(3) . . . . ?
P1 Ir1 Ir2 C58 54.2(3) . . . . ?
P2 Ir1 Ir2 C58 -90.7(3) . . . . ?
C1 Ir1 Ir2 O1 -4.0(3) . . . . ?
C20 Ir1 Ir2 O1 74.9(3) . . . . ?
O4 Ir1 Ir2 O1 -104.0(2) . . . . ?
P1 Ir1 Ir2 O1 -46.72(17) . . . . ?
P2 Ir1 Ir2 O1 168.38(15) . . . . ?
C1 Ir1 Ir2 P4 63.2(2) . . . . ?
C20 Ir1 Ir2 P4 142.1(3) . . . . ?
O4 Ir1 Ir2 P4 -36.77(18) . . . . ?
P1 Ir1 Ir2 P4 20.47(13) . . . . ?
P2 Ir1 Ir2 P4 -124.42(10) . . . . ?
C1 Ir1 Ir2 P3 -95.0(2) . . . . ?
C20 Ir1 Ir2 P3 -16.1(3) . . . . ?
O4 Ir1 Ir2 P3 165.02(17) . . . . ?
P1 Ir1 Ir2 P3 -137.74(10) . . . . ?
P2 Ir1 Ir2 P3 77.37(8) . . . . ?
C20 Ir1 C1 O1 -112.8(6) . . . . ?
O4 Ir1 C1 O1 71.6(6) . . . . ?
P1 Ir1 C1 O1 160.7(6) . . . . ?
P2 Ir1 C1 O1 -63.3(19) . . . . ?
Ir2 Ir1 C1 O1 7.5(5) . . . . ?
C20 Ir1 C1 C2 66.3(6) . . . . ?
O4 Ir1 C1 C2 -109.3(6) . . . . ?
P1 Ir1 C1 C2 -20.3(6) . . . . ?
P2 Ir1 C1 C2 115.8(15) . . . . ?
Ir2 Ir1 C1 C2 -173.4(7) . . . . ?
C2 C1 O1 Ir2 171.4(5) . . . . ?
Ir1 C1 O1 Ir2 -9.5(6) . . . . ?
C39 Ir2 O1 C1 -1.1(17) . . . . ?
C58 Ir2 O1 C1 -57.1(5) . . . . ?
P4 Ir2 O1 C1 -138.7(4) . . . . ?
P3 Ir2 O1 C1 120.4(4) . . . . ?
Ir1 Ir2 O1 C1 6.2(4) . . . . ?
C1 Ir1 P1 C3 18.9(3) . . . . ?
C20 Ir1 P1 C3 -73.0(4) . . . . ?
O4 Ir1 P1 C3 108.6(3) . . . . ?
P2 Ir1 P1 C3 -155.7(3) . . . . ?
Ir2 Ir1 P1 C3 58.4(3) . . . . ?
C1 Ir1 P1 C8 137.2(4) . . . . ?
C20 Ir1 P1 C8 45.3(4) . . . . ?
O4 Ir1 P1 C8 -133.1(4) . . . . ?
P2 Ir1 P1 C8 -37.3(4) . . . . ?
Ir2 Ir1 P1 C8 176.8(3) . . . . ?
C1 Ir1 P1 C14 -93.8(4) . . . . ?
C20 Ir1 P1 C14 174.3(4) . . . . ?
O4 Ir1 P1 C14 -4.1(4) . . . . ?
P2 Ir1 P1 C14 91.6(3) . . . . ?
Ir2 Ir1 P1 C14 -54.3(3) . . . . ?
O1 C1 C2 C3 -167.8(7) . . . . ?
Ir1 C1 C2 C3 13.1(10) . . . . ?
O1 C1 C2 C7 12.5(12) . . . . ?
Ir1 C1 C2 C7 -166.6(7) . . . . ?
C1 Ir1 P2 C27 47.2(17) . . . . ?
C20 Ir1 P2 C27 97.0(4) . . . . ?
O4 Ir1 P2 C27 -87.5(3) . . . . ?
P1 Ir1 P2 C27 -178.0(3) . . . . ?
Ir2 Ir1 P2 C27 -21.0(3) . . . . ?
C1 Ir1 P2 C22 -64.3(16) . . . . ?
C20 Ir1 P2 C22 -14.5(3) . . . . ?
O4 Ir1 P2 C22 161.0(3) . . . . ?
P1 Ir1 P2 C22 70.5(3) . . . . ?
Ir2 Ir1 P2 C22 -132.5(3) . . . . ?
C1 Ir1 P2 C33 176.8(16) . . . . ?
C20 Ir1 P2 C33 -133.3(4) . . . . ?
O4 Ir1 P2 C33 42.2(3) . . . . ?
P1 Ir1 P2 C33 -48.3(3) . . . . ?
Ir2 Ir1 P2 C33 108.7(3) . . . . ?
C7 C2 C3 C4 2.8(12) . . . . ?
C1 C2 C3 C4 -176.9(7) . . . . ?
C7 C2 C3 P1 -173.6(6) . . . . ?
C1 C2 C3 P1 6.7(9) . . . . ?
C8 P1 C3 C2 -150.8(6) . . . . ?
C14 P1 C3 C2 98.2(6) . . . . ?
Ir1 P1 C3 C2 -19.2(6) . . . . ?
C8 P1 C3 C4 33.3(9) . . . . ?
C14 P1 C3 C4 -77.7(8) . . . . ?
Ir1 P1 C3 C4 164.9(7) . . . . ?
C39 Ir2 P3 C41 -10.1(4) . . . . ?
C58 Ir2 P3 C41 -14.7(13) . . . . ?
O1 Ir2 P3 C41 178.3(3) . . . . ?
P4 Ir2 P3 C41 79.7(3) . . . . ?
Ir1 Ir2 P3 C41 -113.8(3) . . . . ?
C39 Ir2 P3 C46 -126.8(4) . . . . ?
C58 Ir2 P3 C46 -131.4(13) . . . . ?
O1 Ir2 P3 C46 61.6(4) . . . . ?
P4 Ir2 P3 C46 -37.0(3) . . . . ?
Ir1 Ir2 P3 C46 129.5(3) . . . . ?
C39 Ir2 P3 C52 104.7(4) . . . . ?
C58 Ir2 P3 C52 100.1(13) . . . . ?
O1 Ir2 P3 C52 -66.9(3) . . . . ?
P4 Ir2 P3 C52 -165.5(3) . . . . ?
Ir1 Ir2 P3 C52 1.0(3) . . . . ?
C2 C3 C4 C5 -0.5(13) . . . . ?
P1 C3 C4 C5 175.2(7) . . . . ?
C1 Ir1 O4 C58 -61.0(6) . . . . ?
C20 Ir1 O4 C58 -163(3) . . . . ?
P1 Ir1 O4 C58 -141.7(5) . . . . ?
P2 Ir1 O4 C58 113.6(5) . . . . ?
Ir2 Ir1 O4 C58 4.8(5) . . . . ?
C39 Ir2 P4 C71 172.5(4) . . . . ?
C58 Ir2 P4 C71 -102.0(4) . . . . ?
O1 Ir2 P4 C71 -14.1(3) . . . . ?
P3 Ir2 P4 C71 89.0(3) . . . . ?
Ir1 Ir2 P4 C71 -71.4(3) . . . . ?
C39 Ir2 P4 C65 43.2(4) . . . . ?
C58 Ir2 P4 C65 128.7(4) . . . . ?
O1 Ir2 P4 C65 -143.4(4) . . . . ?
P3 Ir2 P4 C65 -40.3(4) . . . . ?
Ir1 Ir2 P4 C65 159.3(3) . . . . ?
C39 Ir2 P4 C60 -72.0(3) . . . . ?
C58 Ir2 P4 C60 13.5(4) . . . . ?
O1 Ir2 P4 C60 101.4(3) . . . . ?
P3 Ir2 P4 C60 -155.5(3) . . . . ?
Ir1 Ir2 P4 C60 44.1(3) . . . . ?
C3 C4 C5 C6 -1.3(15) . . . . ?
C4 C5 C6 C7 1.0(15) . . . . ?
C5 C6 C7 C2 1.3(15) . . . . ?
C3 C2 C7 C6 -3.2(13) . . . . ?
C1 C2 C7 C6 176.5(8) . . . . ?
C3 P1 C8 C13 -132.6(7) . . . . ?
C14 P1 C8 C13 -21.3(8) . . . . ?
Ir1 P1 C8 C13 110.3(7) . . . . ?
C3 P1 C8 C9 48.7(8) . . . . ?
C14 P1 C8 C9 160.0(7) . . . . ?
Ir1 P1 C8 C9 -68.3(8) . . . . ?
C13 C8 C9 C10 -0.5(13) . . . . ?
P1 C8 C9 C10 178.3(7) . . . . ?
C8 C9 C10 C11 3.6(15) . . . . ?
C9 C10 C11 C12 -4.3(16) . . . . ?
C10 C11 C12 C13 2.0(16) . . . . ?
C9 C8 C13 C12 -1.8(13) . . . . ?
P1 C8 C13 C12 179.5(7) . . . . ?
C11 C12 C13 C8 1.1(15) . . . . ?
C3 P1 C14 C19 -173.0(7) . . . . ?
C8 P1 C14 C19 76.2(7) . . . . ?
Ir1 P1 C14 C19 -62.4(7) . . . . ?
C3 P1 C14 C15 4.7(8) . . . . ?
C8 P1 C14 C15 -106.1(7) . . . . ?
Ir1 P1 C14 C15 115.4(6) . . . . ?
C19 C14 C15 C16 -0.8(13) . . . . ?
P1 C14 C15 C16 -178.6(7) . . . . ?
C14 C15 C16 C17 0.1(15) . . . . ?
C15 C16 C17 C18 0.8(17) . . . . ?
C16 C17 C18 C19 -0.8(16) . . . . ?
C15 C14 C19 C18 0.8(13) . . . . ?
P1 C14 C19 C18 178.5(7) . . . . ?
C17 C18 C19 C14 0.0(15) . . . . ?
C1 Ir1 C20 O2 2.4(7) . . . . ?
O4 Ir1 C20 O2 104(4) . . . . ?
P1 Ir1 C20 O2 82.9(7) . . . . ?
P2 Ir1 C20 O2 -171.9(7) . . . . ?
Ir2 Ir1 C20 O2 -63.0(7) . . . . ?
C1 Ir1 C20 C21 -171.2(6) . . . . ?
O4 Ir1 C20 C21 -70(4) . . . . ?
P1 Ir1 C20 C21 -90.7(5) . . . . ?
P2 Ir1 C20 C21 14.6(5) . . . . ?
Ir2 Ir1 C20 C21 123.4(5) . . . . ?
O2 C20 C21 C26 -6.4(11) . . . . ?
Ir1 C20 C21 C26 167.7(6) . . . . ?
O2 C20 C21 C22 176.4(7) . . . . ?
Ir1 C20 C21 C22 -9.4(9) . . . . ?
C26 C21 C22 C23 2.6(12) . . . . ?
C20 C21 C22 C23 179.9(7) . . . . ?
C26 C21 C22 P2 177.4(6) . . . . ?
C20 C21 C22 P2 -5.3(10) . . . . ?
C27 P2 C22 C23 64.2(8) . . . . ?
C33 P2 C22 C23 -47.8(8) . . . . ?
Ir1 P2 C22 C23 -171.1(7) . . . . ?
C27 P2 C22 C21 -110.4(6) . . . . ?
C33 P2 C22 C21 137.6(6) . . . . ?
Ir1 P2 C22 C21 14.2(6) . . . . ?
C21 C22 C23 C24 -3.5(13) . . . . ?
P2 C22 C23 C24 -177.8(7) . . . . ?
C22 C23 C24 C25 2.9(14) . . . . ?
C23 C24 C25 C26 -1.4(15) . . . . ?
C24 C25 C26 C21 0.5(14) . . . . ?
C22 C21 C26 C25 -1.1(13) . . . . ?
C20 C21 C26 C25 -178.3(8) . . . . ?
C22 P2 C27 C28 -107.4(8) . . . . ?
C33 P2 C27 C28 7.7(9) . . . . ?
Ir1 P2 C27 C28 141.9(7) . . . . ?
C22 P2 C27 C32 71.2(8) . . . . ?
C33 P2 C27 C32 -173.6(7) . . . . ?
Ir1 P2 C27 C32 -39.4(8) . . . . ?
C32 C27 C28 C29 0.3(15) . . . . ?
P2 C27 C28 C29 179.0(9) . . . . ?
C27 C28 C29 C30 0.8(18) . . . . ?
C28 C29 C30 C31 -1(2) . . . . ?
C29 C30 C31 C32 0.5(18) . . . . ?
C28 C27 C32 C31 -1.0(15) . . . . ?
P2 C27 C32 C31 -179.7(8) . . . . ?
C30 C31 C32 C27 0.6(16) . . . . ?
C27 P2 C33 C34 -129.4(8) . . . . ?
C22 P2 C33 C34 -19.5(9) . . . . ?
Ir1 P2 C33 C34 94.3(8) . . . . ?
C27 P2 C33 C38 60.3(8) . . . . ?
C22 P2 C33 C38 170.2(7) . . . . ?
Ir1 P2 C33 C38 -76.0(8) . . . . ?
C38 C33 C34 C35 -0.1(14) . . . . ?
P2 C33 C34 C35 -170.4(8) . . . . ?
C33 C34 C35 C36 -1.7(17) . . . . ?
C34 C35 C36 C37 1.2(19) . . . . ?
C35 C36 C37 C38 1(2) . . . . ?
C58 Ir2 C39 O3 10.5(7) . . . . ?
O1 Ir2 C39 O3 -46(2) . . . . ?
P4 Ir2 C39 O3 92.2(7) . . . . ?
P3 Ir2 C39 O3 -168.7(8) . . . . ?
Ir1 Ir2 C39 O3 -52.6(8) . . . . ?
C58 Ir2 C39 C40 -170.4(7) . . . . ?
O1 Ir2 C39 C40 133.4(13) . . . . ?
P4 Ir2 C39 C40 -88.7(6) . . . . ?
P3 Ir2 C39 C40 10.5(6) . . . . ?
Ir1 Ir2 C39 C40 126.5(6) . . . . ?
C34 C33 C38 C37 2.4(15) . . . . ?
P2 C33 C38 C37 173.1(9) . . . . ?
C36 C37 C38 C33 -2.9(18) . . . . ?
O3 C39 C40 C41 172.0(8) . . . . ?
Ir2 C39 C40 C41 -7.1(11) . . . . ?
O3 C39 C40 C45 -9.8(13) . . . . ?
Ir2 C39 C40 C45 171.0(7) . . . . ?
C45 C40 C41 C42 -1.1(13) . . . . ?
C39 C40 C41 C42 177.0(8) . . . . ?
C45 C40 C41 P3 178.4(7) . . . . ?
C39 C40 C41 P3 -3.5(11) . . . . ?
C46 P3 C41 C40 136.8(6) . . . . ?
C52 P3 C41 C40 -115.4(7) . . . . ?
Ir2 P3 C41 C40 9.9(7) . . . . ?
C46 P3 C41 C42 -43.7(8) . . . . ?
C52 P3 C41 C42 64.1(8) . . . . ?
Ir2 P3 C41 C42 -170.6(7) . . . . ?
C40 C41 C42 C43 0.6(14) . . . . ?
P3 C41 C42 C43 -178.9(8) . . . . ?
C41 C42 C43 C44 -0.8(17) . . . . ?
C42 C43 C44 C45 1.6(19) . . . . ?
C43 C44 C45 C40 -2.2(18) . . . . ?
C41 C40 C45 C44 2.0(15) . . . . ?
C39 C40 C45 C44 -176.3(10) . . . . ?
C41 P3 C46 C51 -24.8(8) . . . . ?
C52 P3 C46 C51 -135.3(8) . . . . ?
Ir2 P3 C46 C51 88.5(8) . . . . ?
C41 P3 C46 C47 157.4(7) . . . . ?
C52 P3 C46 C47 46.9(8) . . . . ?
Ir2 P3 C46 C47 -89.3(7) . . . . ?
C51 C46 C47 C48 -1.5(14) . . . . ?
P3 C46 C47 C48 176.4(8) . . . . ?
C46 C47 C48 C49 -2.1(17) . . . . ?
C47 C48 C49 C50 4.7(18) . . . . ?
C48 C49 C50 C51 -3.8(19) . . . . ?
C47 C46 C51 C50 2.5(14) . . . . ?
P3 C46 C51 C50 -175.4(8) . . . . ?
C49 C50 C51 C46 0.2(18) . . . . ?
C41 P3 C52 C53 139.4(7) . . . . ?
C46 P3 C52 C53 -109.3(7) . . . . ?
Ir2 P3 C52 C53 27.4(8) . . . . ?
C41 P3 C52 C57 -40.2(9) . . . . ?
C46 P3 C52 C57 71.2(8) . . . . ?
Ir2 P3 C52 C57 -152.1(7) . . . . ?
C57 C52 C53 C54 0.4(14) . . . . ?
P3 C52 C53 C54 -179.1(8) . . . . ?
C52 C53 C54 C55 0.1(15) . . . . ?
C53 C54 C55 C56 -1.0(17) . . . . ?
C54 C55 C56 C57 1.3(17) . . . . ?
C55 C56 C57 C52 -0.8(17) . . . . ?
C53 C52 C57 C56 -0.1(15) . . . . ?
P3 C52 C57 C56 179.4(8) . . . . ?
Ir1 O4 C58 C59 172.7(6) . . . . ?
Ir1 O4 C58 Ir2 -7.4(8) . . . . ?
C39 Ir2 C58 O4 -103.1(7) . . . . ?
O1 Ir2 C58 O4 68.7(7) . . . . ?
P4 Ir2 C58 O4 165.4(7) . . . . ?
P3 Ir2 C58 O4 -98.5(13) . . . . ?
Ir1 Ir2 C58 O4 5.7(6) . . . . ?
C39 Ir2 C58 C59 76.7(7) . . . . ?
O1 Ir2 C58 C59 -111.4(6) . . . . ?
P4 Ir2 C58 C59 -14.7(6) . . . . ?
P3 Ir2 C58 C59 81.3(15) . . . . ?
Ir1 Ir2 C58 C59 -174.4(7) . . . . ?
O4 C58 C59 C60 -169.9(8) . . . . ?
Ir2 C58 C59 C60 10.2(10) . . . . ?
O4 C58 C59 C64 11.2(12) . . . . ?
Ir2 C58 C59 C64 -168.6(7) . . . . ?
C64 C59 C60 C61 1.4(12) . . . . ?
C58 C59 C60 C61 -177.5(7) . . . . ?
C64 C59 C60 P4 -177.3(7) . . . . ?
C58 C59 C60 P4 3.8(10) . . . . ?
C71 P4 C60 C59 107.5(6) . . . . ?
C65 P4 C60 C59 -142.3(6) . . . . ?
Ir2 P4 C60 C59 -13.1(7) . . . . ?
C71 P4 C60 C61 -71.1(8) . . . . ?
C65 P4 C60 C61 39.1(8) . . . . ?
Ir2 P4 C60 C61 168.3(7) . . . . ?
C59 C60 C61 C62 -1.9(13) . . . . ?
P4 C60 C61 C62 176.7(7) . . . . ?
C60 C61 C62 C63 1.7(14) . . . . ?
C61 C62 C63 C64 -1.2(15) . . . . ?
C62 C63 C64 C59 0.7(14) . . . . ?
C60 C59 C64 C63 -0.8(13) . . . . ?
C58 C59 C64 C63 178.0(8) . . . . ?
C71 P4 C65 C66 163.9(7) . . . . ?
C60 P4 C65 C66 52.1(7) . . . . ?
Ir2 P4 C65 C66 -62.9(7) . . . . ?
C71 P4 C65 C70 -16.4(8) . . . . ?
C60 P4 C65 C70 -128.2(7) . . . . ?
Ir2 P4 C65 C70 116.7(7) . . . . ?
C70 C65 C66 C67 1.0(13) . . . . ?
P4 C65 C66 C67 -179.3(7) . . . . ?
C65 C66 C67 C68 -1.5(15) . . . . ?
C66 C67 C68 C69 2.0(17) . . . . ?
C67 C68 C69 C70 -1.9(17) . . . . ?
C68 C69 C70 C65 1.4(15) . . . . ?
C66 C65 C70 C69 -0.9(13) . . . . ?
P4 C65 C70 C69 179.4(7) . . . . ?
C65 P4 C71 C76 -75.1(8) . . . . ?
C60 P4 C71 C76 33.8(8) . . . . ?
Ir2 P4 C71 C76 146.8(7) . . . . ?
C65 P4 C71 C72 102.1(7) . . . . ?
C60 P4 C71 C72 -148.9(7) . . . . ?
Ir2 P4 C71 C72 -35.9(8) . . . . ?
C76 C71 C72 C73 -0.9(13) . . . . ?
P4 C71 C72 C73 -178.2(7) . . . . ?
C71 C72 C73 C74 -0.1(15) . . . . ?
C72 C73 C74 C75 1.7(17) . . . . ?
C73 C74 C75 C76 -2.3(17) . . . . ?
C72 C71 C76 C75 0.3(15) . . . . ?
P4 C71 C76 C75 177.6(8) . . . . ?
C74 C75 C76 C71 1.3(17) . . . . ?
